data_2219661
loop_
_publ_author_name
'Li, Hui'
'Wang, Guo-Ming'
'Xue, Shu-Yun'
'Liang, Qiang'

_publ_section_title
;
 Cyclohexyldimethylammonium tetrahydroxypentaborate
;
_journal_coeditor_code MG2056
_journal_issue 10
_journal_name_full 'Acta Crystallographica Section E'
_journal_page_first m1269
_journal_page_last m1270
_journal_paper_doi 10.1107/S1600536808028869
_journal_volume 64
_journal_year 2008
_chemical_formula_iupac 'C8 H18 N+, B5 H4 O10-'
_chemical_formula_moiety 'C8 H18 N 1+, B5 H4 O10 1-'
_chemical_formula_sum 'C8 H22 B5 N O10'
_chemical_formula_weight 346.32
_chemical_name_systematic
;
Cyclohexyldimethylammonium tetrahydroxypentaborate
;
_space_group_IT_number 2
_symmetry_cell_setting triclinic
_symmetry_space_group_name_Hall '-P 1'
_symmetry_space_group_name_H-M 'P -1'
_atom_sites_solution_hydrogens geom
_atom_sites_solution_primary direct
_atom_sites_solution_secondary difmap
_audit_creation_method SHELXL-97
_cell_angle_alpha 74.591(3)
_cell_angle_beta 74.442(2)
_cell_angle_gamma 82.190(5)
_cell_formula_units_Z 2
_cell_length_a 8.6971(4)
_cell_length_b 9.8990(2)
_cell_length_c 10.2300(3)
_cell_measurement_reflns_used 6623
_cell_measurement_temperature 295(2)
_cell_measurement_theta_max 26.49
_cell_measurement_theta_min 2.14
_cell_volume 815.98(5)
_computing_cell_refinement 'SAINT-Plus (Bruker, 2002)'
_computing_data_collection 'SMART (Bruker, 2002)'
_computing_data_reduction 'SAINT-Plus (Bruker, 2002)'
_computing_molecular_graphics 'SHELXTL (Sheldrick, 2008)'
_computing_publication_material 'SHELXL97 (Sheldrick, 2008)'
_computing_structure_refinement 'SHELXL97 (Sheldrick, 2008)'
_computing_structure_solution 'SHELXS97 (Sheldrick, 2008)'
_diffrn_ambient_temperature 295(2)
_diffrn_measured_fraction_theta_full 0.981
_diffrn_measured_fraction_theta_max 0.981
_diffrn_measurement_device_type 'Bruker SMART APEX area-detector diffractometer'
_diffrn_measurement_method '\f and \w scans'
_diffrn_radiation_monochromator graphite
_diffrn_radiation_source 'fine-focus sealed tube'
_diffrn_radiation_type MoK\a
_diffrn_radiation_wavelength 0.71073
_diffrn_reflns_av_R_equivalents 0.0255
_diffrn_reflns_av_sigmaI/netI 0.0369
_diffrn_reflns_limit_h_max 10
_diffrn_reflns_limit_h_min -10
_diffrn_reflns_limit_k_max 12
_diffrn_reflns_limit_k_min -12
_diffrn_reflns_limit_l_max 12
_diffrn_reflns_limit_l_min -12
_diffrn_reflns_number 6623
_diffrn_reflns_theta_full 26.49
_diffrn_reflns_theta_max 26.49
_diffrn_reflns_theta_min 2.14
_diffrn_standards_number 0
_exptl_absorpt_coefficient_mu 0.118
_exptl_absorpt_correction_T_max 0.9486
_exptl_absorpt_correction_T_min 0.9486
_exptl_absorpt_correction_type multi-scan
_exptl_absorpt_process_details '(SADABS; Sheldrick, 1996)'
_exptl_crystal_colour colorless
_exptl_crystal_density_diffrn 1.410
_exptl_crystal_density_method 'not measured'
_exptl_crystal_description block
_exptl_crystal_F_000 364
_exptl_crystal_size_max 0.45
_exptl_crystal_size_mid 0.45
_exptl_crystal_size_min 0.45
_refine_diff_density_max 0.226
_refine_diff_density_min -0.292
_refine_ls_extinction_coef 0.058(6)
_refine_ls_extinction_expression Fc^*^=kFc[1+0.001xFc^2^\l^3^/sin(2\q)]^-1/4^
_refine_ls_extinction_method SHELXL
_refine_ls_goodness_of_fit_ref 1.077
_refine_ls_hydrogen_treatment constr
_refine_ls_matrix_type full
_refine_ls_number_parameters 218
_refine_ls_number_reflns 3318
_refine_ls_number_restraints 0
_refine_ls_restrained_S_all 1.077
_refine_ls_R_factor_all 0.0581
_refine_ls_R_factor_gt 0.0444
_refine_ls_shift/su_max 0.000
_refine_ls_shift/su_mean 0.000
_refine_ls_structure_factor_coef Fsqd
_refine_ls_weighting_details 'calc w=1/[\s^2^(Fo^2^)+(0.0587P)^2^+0.0744P] where P=(Fo^2^+2Fc^2^)/3'
_refine_ls_weighting_scheme calc
_refine_ls_wR_factor_gt 0.1126
_refine_ls_wR_factor_ref 0.1194
_reflns_number_gt 2536
_reflns_number_total 3318
_reflns_threshold_expression I>2\s(I)
_cod_data_source_file mg2056.cif
_cod_data_source_block I
_cod_database_code 2219661
_cod_database_fobs_code 2219661

loop_
_symmetry_equiv_pos_as_xyz
'x, y, z'
'-x, -y, -z'

loop_
_atom_site_type_symbol
_atom_site_label
_atom_site_fract_x
_atom_site_fract_y
_atom_site_fract_z
_atom_site_U_iso_or_equiv
_atom_site_adp_type
_atom_site_calc_flag
_atom_site_refinement_flags
_atom_site_occupancy
B B1 0.3071(2) 1.10774(18) 0.59941(19) 0.0342(4) Uani d . 1
B B2 0.1056(2) 1.1184(2) 0.8073(2) 0.0372(4) Uani d . 1
B B3 0.3133(2) 0.92080(17) 0.81503(17) 0.0296(4) Uani d . 1
B B4 0.3702(2) 0.66200(18) 0.88838(18) 0.0309(4) Uani d . 1
B B5 0.5114(2) 0.81317(18) 0.95617(18) 0.0311(4) Uani d . 1
O O1 0.35979(15) 1.16205(12) 0.46086(12) 0.0477(3) Uani d . 1
H H1A 0.4376 1.1133 0.4291 0.072 Uiso calc R 1
O O2 0.17524(14) 1.17636(12) 0.66942(12) 0.0480(3) Uani d . 1
O O3 -0.02096(16) 1.18988(13) 0.87215(13) 0.0555(4) Uani d . 1
H H3A -0.0641 1.1391 0.9470 0.083 Uiso calc R 1
O O4 0.16229(13) 0.99089(11) 0.87271(11) 0.0362(3) Uani d . 1
O O5 0.37677(12) 0.98883(11) 0.66764(10) 0.0328(3) Uani d . 1
O O6 0.42790(13) 0.92583(10) 0.89591(11) 0.0334(3) Uani d . 1
O O7 0.28642(13) 0.77398(10) 0.82604(11) 0.0331(3) Uani d . 1
O O8 0.61961(15) 0.82028(12) 1.02584(13) 0.0454(3) Uani d . 1
H H8A 0.6045 0.8953 1.0486 0.068 Uiso calc R 1
O O9 0.48965(13) 0.67959(11) 0.94784(12) 0.0375(3) Uani d . 1
O O10 0.33377(15) 0.53291(11) 0.89197(13) 0.0453(3) Uani d . 1
H H10A 0.3859 0.4736 0.9386 0.068 Uiso calc R 1
C C2 0.2698(4) 0.5351(3) 0.4335(3) 0.0907(9) Uani d . 1
H H2A 0.3327 0.4461 0.4360 0.109 Uiso calc R 1
H H2B 0.1854 0.5349 0.3880 0.109 Uiso calc R 1
C C1 0.3752(4) 0.6525(3) 0.3495(3) 0.0884(8) Uani d . 1
H H1B 0.4659 0.6475 0.3892 0.106 Uiso calc R 1
H H1C 0.4156 0.6425 0.2542 0.106 Uiso calc R 1
C C4 0.1958(3) 0.5485(2) 0.5814(2) 0.0685(6) Uani d . 1
H H4A 0.1248 0.4738 0.6301 0.082 Uiso calc R 1
H H4B 0.2793 0.5392 0.6304 0.082 Uiso calc R 1
C C3 0.2836(3) 0.7915(3) 0.3491(2) 0.0677(6) Uani d . 1
H H3B 0.2010 0.8008 0.2990 0.081 Uiso calc R 1
H H3C 0.3552 0.8659 0.3005 0.081 Uiso calc R 1
C C5 0.2074(3) 0.8069(2) 0.4963(2) 0.0552(5) Uani d . 1
H H5A 0.2908 0.8097 0.5421 0.066 Uiso calc R 1
H H5B 0.1428 0.8952 0.4922 0.066 Uiso calc R 1
C C6 0.1036(2) 0.6880(2) 0.58154(18) 0.0464(4) Uani d . 1
H H6A 0.0141 0.6920 0.5391 0.056 Uiso calc R 1
C C7 -0.0497(3) 0.5880(3) 0.8280(3) 0.0899(9) Uani d . 1
H H7A -0.0881 0.6078 0.9185 0.135 Uiso calc R 1
H H7B 0.0219 0.5050 0.8341 0.135 Uiso calc R 1
H H7D -0.1386 0.5732 0.7956 0.135 Uiso calc R 1
C C8 -0.0711(3) 0.8397(3) 0.7322(3) 0.0774(7) Uani d . 1
H H8B -0.1092 0.8485 0.8270 0.116 Uiso calc R 1
H H8E -0.1603 0.8354 0.6953 0.116 Uiso calc R 1
H H8C -0.0124 0.9194 0.6767 0.116 Uiso calc R 1
N N1 0.03619(19) 0.70824(19) 0.72858(16) 0.0540(4) Uani d . 1
H H1D 0.1208 0.7174 0.7614 0.065 Uiso calc R 1

loop_
_atom_site_aniso_label
_atom_site_aniso_U_11
_atom_site_aniso_U_22
_atom_site_aniso_U_33
_atom_site_aniso_U_12
_atom_site_aniso_U_13
_atom_site_aniso_U_23
B1 0.0377(10) 0.0291(9) 0.0329(9) 0.0001(8) -0.0099(8) -0.0021(7)
B2 0.0364(10) 0.0328(10) 0.0367(10) 0.0043(8) -0.0081(8) -0.0027(8)
B3 0.0345(9) 0.0252(8) 0.0286(9) 0.0013(7) -0.0110(7) -0.0038(7)
B4 0.0346(9) 0.0268(9) 0.0308(9) -0.0004(7) -0.0100(7) -0.0050(7)
B5 0.0318(9) 0.0298(9) 0.0316(9) 0.0026(7) -0.0096(7) -0.0075(7)
O1 0.0515(8) 0.0430(7) 0.0336(6) 0.0102(6) -0.0047(5) 0.0038(5)
O2 0.0495(8) 0.0379(7) 0.0381(7) 0.0151(5) -0.0026(5) 0.0048(5)
O3 0.0515(8) 0.0468(8) 0.0467(7) 0.0198(6) 0.0006(6) 0.0008(6)
O4 0.0361(6) 0.0325(6) 0.0319(6) 0.0059(5) -0.0056(5) -0.0010(5)
O5 0.0364(6) 0.0296(6) 0.0284(6) 0.0036(4) -0.0073(4) -0.0037(4)
O6 0.0422(6) 0.0247(5) 0.0361(6) 0.0024(5) -0.0179(5) -0.0062(4)
O7 0.0372(6) 0.0274(6) 0.0370(6) -0.0002(5) -0.0177(5) -0.0037(4)
O8 0.0540(8) 0.0337(6) 0.0605(8) 0.0078(5) -0.0354(6) -0.0155(5)
O9 0.0439(7) 0.0248(6) 0.0496(7) 0.0050(5) -0.0261(5) -0.0076(5)
O10 0.0546(8) 0.0262(6) 0.0614(8) -0.0016(5) -0.0320(6) -0.0036(5)
C2 0.130(2) 0.0621(16) 0.0858(19) 0.0030(16) -0.0256(18) -0.0321(14)
C1 0.0910(19) 0.101(2) 0.0638(15) 0.0082(16) -0.0015(14) -0.0295(15)
C4 0.0907(17) 0.0440(12) 0.0684(15) -0.0043(11) -0.0254(13) -0.0035(10)
C3 0.0751(15) 0.0731(15) 0.0487(12) -0.0154(12) -0.0111(11) -0.0032(11)
C5 0.0682(13) 0.0471(11) 0.0508(11) -0.0127(10) -0.0154(10) -0.0073(9)
C6 0.0485(11) 0.0532(11) 0.0407(10) -0.0104(9) -0.0183(8) -0.0055(8)
C7 0.0835(18) 0.125(2) 0.0532(14) -0.0480(17) -0.0113(13) 0.0068(14)
C8 0.0516(13) 0.110(2) 0.0765(16) 0.0118(13) -0.0205(12) -0.0362(15)
N1 0.0436(9) 0.0767(12) 0.0442(9) -0.0127(8) -0.0178(7) -0.0071(8)

loop_
_atom_type_symbol
_atom_type_description
_atom_type_scat_dispersion_real
_atom_type_scat_dispersion_imag
_atom_type_scat_source
C C 0.0033 0.0016 'International Tables Vol C Tables 4.2.6.8 and 6.1.1.4'
H H 0.0000 0.0000 'International Tables Vol C Tables 4.2.6.8 and 6.1.1.4'
B B 0.0013 0.0007 'International Tables Vol C Tables 4.2.6.8 and 6.1.1.4'
N N 0.0061 0.0033 'International Tables Vol C Tables 4.2.6.8 and 6.1.1.4'
O O 0.0106 0.0060 'International Tables Vol C Tables 4.2.6.8 and 6.1.1.4'

loop_
_geom_angle_atom_site_label_1
_geom_angle_atom_site_label_2
_geom_angle_atom_site_label_3
_geom_angle
_geom_angle_publ_flag
O1 B1 O5 122.22(15) yes
O1 B1 O2 117.10(14) yes
O5 B1 O2 120.66(14) yes
O3 B2 O4 121.91(16) yes
O3 B2 O2 117.92(15) yes
O4 B2 O2 120.14(15) yes
O4 B3 O5 111.21(12) yes
O4 B3 O6 108.43(12) yes
O5 B3 O6 109.57(13) yes
O4 B3 O7 108.58(13) yes
O5 B3 O7 108.76(12) yes
O6 B3 O7 110.28(12) yes
O10 B4 O7 118.13(15) yes
O10 B4 O9 121.04(14) yes
O7 B4 O9 120.83(14) yes
O8 B5 O6 123.78(14) yes
O8 B5 O9 115.84(14) yes
O6 B5 O9 120.38(14) yes
B1 O1 H1A 109.5 no
B2 O2 B1 119.89(13) no
B2 O3 H3A 109.5 no
B2 O4 B3 123.53(13) no
B1 O5 B3 123.25(13) no
B5 O6 B3 124.60(12) no
B4 O7 B3 123.84(12) no
B5 O8 H8A 109.5 no
B4 O9 B5 119.28(12) no
B4 O10 H10A 109.5 no
C1 C2 C4 112.3(2) no
C1 C2 H2A 109.1 no
C4 C2 H2A 109.1 no
C1 C2 H2B 109.1 no
C4 C2 H2B 109.1 no
H2A C2 H2B 107.9 no
C3 C1 C2 110.5(2) no
C3 C1 H1B 109.6 no
C2 C1 H1B 109.6 no
C3 C1 H1C 109.6 no
C2 C1 H1C 109.6 no
H1B C1 H1C 108.1 no
C6 C4 C2 110.61(18) no
C6 C4 H4A 109.5 no
C2 C4 H4A 109.5 no
C6 C4 H4B 109.5 no
C2 C4 H4B 109.5 no
H4A C4 H4B 108.1 no
C1 C3 C5 111.33(19) no
C1 C3 H3B 109.4 no
C5 C3 H3B 109.4 no
C1 C3 H3C 109.4 no
C5 C3 H3C 109.4 no
H3B C3 H3C 108.0 no
C6 C5 C3 112.21(17) no
C6 C5 H5A 109.2 no
C3 C5 H5A 109.2 no
C6 C5 H5B 109.2 no
C3 C5 H5B 109.2 no
H5A C5 H5B 107.9 no
C4 C6 C5 110.93(18) no
C4 C6 N1 111.82(15) no
C5 C6 N1 109.11(15) no
C4 C6 H6A 108.3 no
C5 C6 H6A 108.3 no
N1 C6 H6A 108.3 no
N1 C7 H7A 109.5 no
N1 C7 H7B 109.5 no
H7A C7 H7B 109.5 no
N1 C7 H7D 109.5 no
H7A C7 H7D 109.5 no
H7B C7 H7D 109.5 no
N1 C8 H8B 109.5 no
N1 C8 H8E 109.5 no
H8B C8 H8E 109.5 no
N1 C8 H8C 109.5 no
H8B C8 H8C 109.5 no
H8E C8 H8C 109.5 no
C7 N1 C8 108.9(2) no
C7 N1 C6 114.16(19) no
C8 N1 C6 112.63(16) no
C7 N1 H1D 106.9 no
C8 N1 H1D 106.9 no
C6 N1 H1D 106.9 no

loop_
_geom_bond_atom_site_label_1
_geom_bond_atom_site_label_2
_geom_bond_distance
_geom_bond_publ_flag
B1 O1 1.350(2) yes
B1 O5 1.3552(19) yes
B1 O2 1.377(2) yes
B2 O3 1.341(2) yes
B2 O4 1.357(2) yes
B2 O2 1.375(2) yes
B3 O4 1.452(2) yes
B3 O5 1.4651(19) yes
B3 O6 1.469(2) yes
B3 O7 1.473(2) yes
B4 O10 1.346(2) yes
B4 O7 1.3491(19) yes
B4 O9 1.387(2) yes
B5 O8 1.343(2) yes
B5 O6 1.3439(19) yes
B5 O9 1.388(2) yes
O1 H1A 0.8200 no
O3 H3A 0.8200 no
O8 H8A 0.8200 no
O10 H10A 0.8200 no
C2 C1 1.506(4) no
C2 C4 1.510(3) no
C2 H2A 0.9700 no
C2 H2B 0.9700 no
C1 C3 1.492(4) no
C1 H1B 0.9700 no
C1 H1C 0.9700 no
C4 C6 1.500(3) no
C4 H4A 0.9700 no
C4 H4B 0.9700 no
C3 C5 1.513(3) no
C3 H3B 0.9700 no
C3 H3C 0.9700 no
C5 C6 1.510(3) no
C5 H5A 0.9700 no
C5 H5B 0.9700 no
C6 N1 1.517(2) no
C6 H6A 0.9800 no
C7 N1 1.484(3) no
C7 H7A 0.9600 no
C7 H7B 0.9600 no
C7 H7D 0.9600 no
C8 N1 1.497(3) no
C8 H8B 0.9600 no
C8 H8E 0.9600 no
C8 H8C 0.9600 no
N1 H1D 0.9100 no

loop_
_geom_hbond_atom_site_label_D
_geom_hbond_atom_site_label_H
_geom_hbond_atom_site_label_A
_geom_hbond_site_symmetry_A
_geom_hbond_distance_DH
_geom_hbond_distance_HA
_geom_hbond_distance_DA
_geom_hbond_angle_DHA
_geom_hbond_publ_flag
O1 H1A O5 2_676 0.82 1.96 2.7759(16) 173.5 yes
O3 H3A O4 2_577 0.82 1.99 2.8143(16) 177.6 yes
O8 H8A O6 2_677 0.82 1.96 2.7816(15) 178.9 yes
O10 H10A O9 2_667 0.82 2.03 2.8477(15) 177.6 yes
N1 H1D O7 . 0.91 1.94 2.8368(18) 169.2 yes
